data_7120421
loop_
_publ_author_name
'Gabba\"i, Fran\,cois P.'
'Li, Zibo'
'Vabre, Boris'
'Chansaenpak, Kantapat'
'Wang, Mengzhe'
'Wang, Hui'

_publ_section_title
;
 Radiofluorination of a NHC-PF5 adduct: Toward new probes for 18F PET
 imaging
;
_journal_name_full 'Chem. Commun.'
_journal_paper_doi 10.1039/C7CC04402J
_journal_year 2017
_chemical_formula_moiety 'C11 H13 F4 N2 P'
_chemical_formula_sum 'C11 H13 F4 N2 P'
_chemical_formula_weight 280.20
_chemical_name_systematic
; 
 ? 
;
_space_group_IT_number 14
_symmetry_cell_setting monoclinic
_symmetry_space_group_name_Hall '-P 2yn'
_symmetry_space_group_name_H-M 'P 1 21/n 1'
_atom_sites_solution_hydrogens geom
_atom_sites_solution_primary direct
_atom_sites_solution_secondary difmap
_audit_creation_method SHELXL-97
_audit_update_record
;
2016-09-16 deposited with the CCDC.
2017-07-11 downloaded from the CCDC.
;
_cell_angle_alpha 90.00
_cell_angle_beta 104.313(2)
_cell_angle_gamma 90.00
_cell_formula_units_Z 4
_cell_length_a 7.5298(13)
_cell_length_b 11.1769(19)
_cell_length_c 14.477(3)
_cell_measurement_reflns_used 3243
_cell_measurement_temperature 110(2)
_cell_measurement_theta_max 27.92
_cell_measurement_theta_min 2.33
_cell_volume 1180.6(4)
_computing_structure_refinement 'SHELXL-97 (Sheldrick, 2008)'
_computing_structure_solution 'SHELXS-97 (Sheldrick, 2008)'
_diffrn_ambient_temperature 110(2)
_diffrn_measured_fraction_theta_full 0.997
_diffrn_measured_fraction_theta_max 0.997
_diffrn_measurement_device_type 'Bruker APEX-II CCD'
_diffrn_measurement_method '\f and \w scans'
_diffrn_radiation_monochromator graphite
_diffrn_radiation_source 'fine-focus sealed tube'
_diffrn_radiation_type MoK\a
_diffrn_radiation_wavelength 0.71073
_diffrn_reflns_av_R_equivalents 0.0381
_diffrn_reflns_av_sigmaI/netI 0.0337
_diffrn_reflns_limit_h_max 9
_diffrn_reflns_limit_h_min -10
_diffrn_reflns_limit_k_max 14
_diffrn_reflns_limit_k_min -14
_diffrn_reflns_limit_l_max 19
_diffrn_reflns_limit_l_min -19
_diffrn_reflns_number 11492
_diffrn_reflns_theta_full 28.29
_diffrn_reflns_theta_max 28.29
_diffrn_reflns_theta_min 2.33
_exptl_absorpt_coefficient_mu 0.268
_exptl_absorpt_correction_T_max 0.9435
_exptl_absorpt_correction_T_min 0.9386
_exptl_absorpt_correction_type multi-scan
_exptl_absorpt_process_details SADABS-2012/1
_exptl_crystal_colour colorless
_exptl_crystal_density_diffrn 1.577
_exptl_crystal_density_method 'not measured'
_exptl_crystal_description block
_exptl_crystal_F_000 576
_exptl_crystal_size_max 0.24
_exptl_crystal_size_mid 0.24
_exptl_crystal_size_min 0.22
_refine_diff_density_max 0.406
_refine_diff_density_min -0.299
_refine_diff_density_rms 0.056
_refine_ls_extinction_method none
_refine_ls_goodness_of_fit_ref 1.069
_refine_ls_hydrogen_treatment mixed
_refine_ls_matrix_type full
_refine_ls_number_parameters 165
_refine_ls_number_reflns 2921
_refine_ls_number_restraints 0
_refine_ls_restrained_S_all 1.069
_refine_ls_R_factor_all 0.0425
_refine_ls_R_factor_gt 0.0352
_refine_ls_shift/su_max 0.001
_refine_ls_shift/su_mean 0.000
_refine_ls_structure_factor_coef Fsqd
_refine_ls_weighting_details 'calc w=1/[\s^2^(Fo^2^)+(0.0527P)^2^+0.1800P] where P=(Fo^2^+2Fc^2^)/3'
_refine_ls_weighting_scheme calc
_refine_ls_wR_factor_gt 0.0954
_refine_ls_wR_factor_ref 0.1004
_reflns_number_gt 2462
_reflns_number_total 2921
_reflns_threshold_expression >2sigma(I)
_cod_data_source_file c7cc04402j2.cif
_cod_data_source_block data
_cod_original_sg_symbol_H-M P21/n
_cod_database_code 7120421

loop_
_symmetry_equiv_pos_as_xyz
'x, y, z'
'-x+1/2, y+1/2, -z+1/2'
'-x, -y, -z'
'x-1/2, -y-1/2, z-1/2'

loop_
_atom_site_label
_atom_site_type_symbol
_atom_site_fract_x
_atom_site_fract_y
_atom_site_fract_z
_atom_site_U_iso_or_equiv
_atom_site_adp_type
_atom_site_occupancy
_atom_site_symmetry_multiplicity
_atom_site_calc_flag
_atom_site_refinement_flags
P1 P 0.22848(5) 0.75320(3) 0.39213(2) 0.01450(11) Uani 1 1 d .
N2 N 0.53113(17) 0.91806(10) 0.39740(8) 0.0196(3) Uani 1 1 d .
N1 N 0.61364(17) 0.77093(10) 0.49487(8) 0.0193(3) Uani 1 1 d .
F1 F 0.32257(11) 0.62103(7) 0.39496(6) 0.0206(2) Uani 1 1 d .
F3 F 0.14840(11) 0.88886(7) 0.39210(6) 0.0238(2) Uani 1 1 d .
F2 F 0.24371(12) 0.76998(7) 0.28162(6) 0.0221(2) Uani 1 1 d .
F4 F 0.22855(12) 0.74070(7) 0.50540(6) 0.0221(2) Uani 1 1 d .
C11 C -0.0466(2) 0.58015(13) 0.38773(10) 0.0205(3) Uani 1 1 d .
H11 H 0.0443 0.5391 0.4342 0.025 Uiso 1 1 calc R
C6 C -0.00329(18) 0.68962(13) 0.35250(9) 0.0177(3) Uani 1 1 d .
C1 C 0.46853(19) 0.81786(12) 0.43090(9) 0.0168(3) Uani 1 1 d .
C7 C -0.1397(2) 0.74774(13) 0.28514(11) 0.0226(3) Uani 1 1 d .
H7 H -0.1136 0.8226 0.2603 0.027 Uiso 1 1 calc R
C3 C 0.7144(2) 0.93296(14) 0.43942(10) 0.0256(3) Uani 1 1 d .
H3 H 0.7902 0.9962 0.4276 0.031 Uiso 1 1 calc R
C2 C 0.4306(2) 1.00253(13) 0.32548(11) 0.0273(3) Uani 1 1 d .
H2A H 0.3778 0.9595 0.2660 0.041 Uiso 1 1 calc R
H2B H 0.5147 1.0643 0.3138 0.041 Uiso 1 1 calc R
H2C H 0.3321 1.0400 0.3486 0.041 Uiso 1 1 calc R
C8 C -0.3139(2) 0.69820(15) 0.25344(11) 0.0282(3) Uani 1 1 d .
H8 H -0.4054 0.7396 0.2076 0.034 Uiso 1 1 calc R
C10 C -0.2202(2) 0.52978(15) 0.35624(11) 0.0268(3) Uani 1 1 d .
H10 H -0.2468 0.4551 0.3812 0.032 Uiso 1 1 calc R
C5 C 0.6211(2) 0.66233(14) 0.55298(10) 0.0254(3) Uani 1 1 d .
H5A H 0.5155 0.6608 0.5813 0.038 Uiso 1 1 calc R
H5B H 0.7346 0.6622 0.6038 0.038 Uiso 1 1 calc R
H5C H 0.6181 0.5916 0.5127 0.038 Uiso 1 1 calc R
C9 C -0.3545(2) 0.58866(15) 0.28845(11) 0.0292(4) Uani 1 1 d .
H9 H -0.4729 0.5543 0.2663 0.035 Uiso 1 1 calc R
C4 C 0.7666(2) 0.84155(14) 0.50017(10) 0.0255(3) Uani 1 1 d .
H4 H 0.8861 0.8279 0.5394 0.031 Uiso 1 1 calc R

loop_
_atom_site_aniso_label
_atom_site_aniso_U_11
_atom_site_aniso_U_22
_atom_site_aniso_U_33
_atom_site_aniso_U_23
_atom_site_aniso_U_13
_atom_site_aniso_U_12
P1 0.0172(2) 0.01350(19) 0.01291(18) -0.00038(12) 0.00390(14) -0.00141(12)
N2 0.0239(6) 0.0177(6) 0.0191(5) -0.0022(5) 0.0087(5) -0.0053(5)
N1 0.0193(6) 0.0212(6) 0.0169(5) -0.0024(4) 0.0034(5) -0.0043(5)
F1 0.0187(4) 0.0143(4) 0.0280(4) -0.0005(3) 0.0044(3) 0.0001(3)
F3 0.0236(5) 0.0150(4) 0.0314(5) -0.0034(3) 0.0042(4) 0.0006(3)
F2 0.0242(5) 0.0284(5) 0.0137(4) 0.0011(3) 0.0049(3) -0.0052(3)
F4 0.0223(5) 0.0304(5) 0.0138(4) -0.0010(3) 0.0053(3) -0.0070(3)
C11 0.0213(7) 0.0226(7) 0.0184(6) -0.0016(5) 0.0066(5) -0.0026(6)
C6 0.0186(7) 0.0192(7) 0.0159(6) -0.0045(5) 0.0056(5) -0.0006(5)
C1 0.0215(7) 0.0153(7) 0.0148(6) -0.0027(5) 0.0070(5) -0.0028(5)
C7 0.0233(8) 0.0194(7) 0.0231(7) -0.0041(5) 0.0017(6) 0.0021(5)
C3 0.0254(8) 0.0273(8) 0.0264(7) -0.0080(6) 0.0106(6) -0.0113(6)
C2 0.0354(9) 0.0189(7) 0.0302(8) 0.0065(6) 0.0132(7) -0.0025(6)
C8 0.0200(7) 0.0332(9) 0.0277(8) -0.0095(6) -0.0014(6) 0.0059(6)
C10 0.0268(8) 0.0297(8) 0.0264(7) -0.0046(6) 0.0114(6) -0.0104(6)
C5 0.0241(8) 0.0277(8) 0.0209(7) 0.0055(6) -0.0011(6) -0.0011(6)
C9 0.0182(7) 0.0402(10) 0.0296(8) -0.0134(7) 0.0066(6) -0.0067(6)
C4 0.0212(7) 0.0322(8) 0.0227(7) -0.0073(6) 0.0050(6) -0.0089(6)

loop_
_atom_type_symbol
_atom_type_description
_atom_type_scat_dispersion_real
_atom_type_scat_dispersion_imag
_atom_type_scat_source
C C 0.0033 0.0016 'International Tables Vol C Tables 4.2.6.8 and 6.1.1.4'
H H 0.0000 0.0000 'International Tables Vol C Tables 4.2.6.8 and 6.1.1.4'
N N 0.0061 0.0033 'International Tables Vol C Tables 4.2.6.8 and 6.1.1.4'
F F 0.0171 0.0103 'International Tables Vol C Tables 4.2.6.8 and 6.1.1.4'
P P 0.1023 0.0942 'International Tables Vol C Tables 4.2.6.8 and 6.1.1.4'

loop_
_geom_angle_atom_site_label_1
_geom_angle_atom_site_label_2
_geom_angle_atom_site_label_3
_geom_angle
F3 P1 F1 176.13(4)
F3 P1 F2 90.48(5)
F1 P1 F2 89.62(4)
F3 P1 F4 89.32(5)
F1 P1 F4 90.28(4)
F2 P1 F4 175.75(4)
F3 P1 C6 92.11(6)
F1 P1 C6 91.76(6)
F2 P1 C6 91.70(5)
F4 P1 C6 92.55(5)
F3 P1 C1 88.34(5)
F1 P1 C1 87.79(5)
F2 P1 C1 87.36(5)
F4 P1 C1 88.39(5)
C6 P1 C1 178.96(6)
C1 N2 C3 110.06(12)
C1 N2 C2 128.52(12)
C3 N2 C2 121.41(12)
C1 N1 C4 109.74(12)
C1 N1 C5 128.51(12)
C4 N1 C5 121.76(12)
C10 C11 C6 121.34(13)
C10 C11 H11 119.3
C6 C11 H11 119.3
C7 C6 C11 117.87(13)
C7 C6 P1 121.17(11)
C11 C6 P1 120.94(10)
N2 C1 N1 105.84(12)
N2 C1 P1 126.93(10)
N1 C1 P1 127.18(10)
C6 C7 C8 121.18(14)
C6 C7 H7 119.4
C8 C7 H7 119.4
C4 C3 N2 107.29(13)
C4 C3 H3 126.4
N2 C3 H3 126.4
N2 C2 H2A 109.5
N2 C2 H2B 109.5
H2A C2 H2B 109.5
N2 C2 H2C 109.5
H2A C2 H2C 109.5
H2B C2 H2C 109.5
C9 C8 C7 120.32(14)
C9 C8 H8 119.8
C7 C8 H8 119.8
C9 C10 C11 120.04(15)
C9 C10 H10 120.0
C11 C10 H10 120.0
N1 C5 H5A 109.5
N1 C5 H5B 109.5
H5A C5 H5B 109.5
N1 C5 H5C 109.5
H5A C5 H5C 109.5
H5B C5 H5C 109.5
C10 C9 C8 119.24(14)
C10 C9 H9 120.4
C8 C9 H9 120.4
C3 C4 N1 107.06(13)
C3 C4 H4 126.5
N1 C4 H4 126.5

loop_
_geom_bond_atom_site_label_1
_geom_bond_atom_site_label_2
_geom_bond_distance
P1 F3 1.6318(9)
P1 F1 1.6344(9)
P1 F2 1.6428(9)
P1 F4 1.6456(9)
P1 C6 1.8398(14)
P1 C1 1.8981(14)
N2 C1 1.3508(17)
N2 C3 1.3739(19)
N2 C2 1.4693(19)
N1 C1 1.3515(18)
N1 C4 1.3826(19)
N1 C5 1.4700(18)
C11 C10 1.393(2)
C11 C6 1.395(2)
C11 H11 0.9500
C6 C7 1.390(2)
C7 C8 1.393(2)
C7 H7 0.9500
C3 C4 1.342(2)
C3 H3 0.9500
C2 H2A 0.9800
C2 H2B 0.9800
C2 H2C 0.9800
C8 C9 1.388(2)
C8 H8 0.9500
C10 C9 1.389(2)
C10 H10 0.9500
C5 H5A 0.9800
C5 H5B 0.9800
C5 H5C 0.9800
C9 H9 0.9500
C4 H4 0.9500
